data_1572417
loop_
_publ_author_name
'Hassan, Nahid'
'Nagaraja, Suneetha'
'Saha, Sauvik'
'Tarafder, Kartick'
'Ballav, Nirmalya'

_publ_section_title
;
 Ultralow thermal conductivity and thermally-deactivated electrical
 transport in a 1D silver array with alternating &#x3b4;-bonds.
;
_journal_issue 38
_journal_name_full 'Chemical science'
_journal_page_first 15907
_journal_page_last 15912
_journal_paper_doi 10.1039/d4sc04165h
_journal_volume 15
_journal_year 2024
_chemical_formula_moiety '2(Ag0.50 Br), C4 H12 N'
_chemical_formula_sum 'C4 H12 Ag Br2 N'
_chemical_formula_weight 341.84
_space_group_crystal_system orthorhombic
_space_group_IT_number 71
_space_group_name_Hall '-I 2 2'
_space_group_name_H-M_alt 'I m m m'
_atom_sites_solution_hydrogens geom
_audit_creation_method SHELXL-2019/1
_audit_update_record
;
2024-05-01 deposited with the CCDC.	2024-08-28 downloaded from the CCDC.
;
_cell_angle_alpha 90
_cell_angle_beta 90
_cell_angle_gamma 90
_cell_formula_units_Z 4
_cell_length_a 6.7744(13)
_cell_length_b 9.1274(19)
_cell_length_c 15.003(3)
_cell_measurement_reflns_used 4871
_cell_measurement_temperature 150(2)
_cell_measurement_theta_max 25.27
_cell_measurement_theta_min 2.61
_cell_volume 927.7(3)
_computing_structure_refinement 'SHELXL-2019/1 (Sheldrick, 2019)'
_diffrn_ambient_temperature 150(2)
_diffrn_measured_fraction_theta_full 0.994
_diffrn_measured_fraction_theta_max 0.994
_diffrn_measurement_device_type 'Bruker APEX-II CCD'
_diffrn_measurement_method '\f and \w scans'
_diffrn_radiation_type MoK\a
_diffrn_radiation_wavelength 0.71073
_diffrn_reflns_av_R_equivalents 0.0580
_diffrn_reflns_av_unetI/netI 0.0323
_diffrn_reflns_Laue_measured_fraction_full 0.994
_diffrn_reflns_Laue_measured_fraction_max 0.994
_diffrn_reflns_limit_h_max 8
_diffrn_reflns_limit_h_min -7
_diffrn_reflns_limit_k_max 10
_diffrn_reflns_limit_k_min -10
_diffrn_reflns_limit_l_max 18
_diffrn_reflns_limit_l_min -17
_diffrn_reflns_number 4058
_diffrn_reflns_point_group_measured_fraction_full 0.994
_diffrn_reflns_point_group_measured_fraction_max 0.994
_diffrn_reflns_theta_full 25.242
_diffrn_reflns_theta_max 25.361
_diffrn_reflns_theta_min 2.612
_exptl_absorpt_coefficient_mu 10.708
_exptl_absorpt_correction_T_max 0.7452
_exptl_absorpt_correction_T_min 0.3149
_exptl_absorpt_correction_type multi-scan
_exptl_crystal_colour colourless
_exptl_crystal_density_diffrn 2.448
_exptl_crystal_description Needle
_exptl_crystal_F_000 640
_exptl_crystal_size_max 0.681
_exptl_crystal_size_mid 0.119
_exptl_crystal_size_min 0.044
_refine_diff_density_max 1.692
_refine_diff_density_min -3.345
_refine_diff_density_rms 0.393
_refine_ls_extinction_method none
_refine_ls_goodness_of_fit_ref 1.107
_refine_ls_hydrogen_treatment constr
_refine_ls_matrix_type full
_refine_ls_number_parameters 31
_refine_ls_number_reflns 512
_refine_ls_number_restraints 9
_refine_ls_restrained_S_all 1.108
_refine_ls_R_factor_all 0.0800
_refine_ls_R_factor_gt 0.0769
_refine_ls_shift/su_max 0.000
_refine_ls_shift/su_mean 0.000
_refine_ls_structure_factor_coef Fsqd
_refine_ls_weighting_details 'w=1/[\s^2^(Fo^2^)+(0.0460P)^2^+139.7716P] where P=(Fo^2^+2Fc^2^)/3'
_refine_ls_weighting_scheme calc
_refine_ls_wR_factor_gt 0.1817
_refine_ls_wR_factor_ref 0.1837
_reflns_Friedel_coverage 0.000
_reflns_number_gt 485
_reflns_number_total 512
_reflns_threshold_expression 'I > 2\s(I)'
_cod_data_source_file d4sc04165h2.cif
_cod_data_source_block (TMA)AgBr2_150K
_cod_depositor_comments 'Adding full bibliography for 1572417--1572419.cif.'
_cod_database_code 1572417
_shelx_shelxl_version_number 2019/1
_shelx_space_group_comment
;
The symmetry employed for this shelxl refinement is uniquely defined
by the following loop, which should always be used as a source of
symmetry information in preference to the above space-group names.
They are only intended as comments.
;
_shelx_estimated_absorpt_t_min 0.052
_shelx_estimated_absorpt_t_max 0.650

loop_
_space_group_symop_operation_xyz
'x, y, z'
'-x, -y, z'
'-x, y, -z'
'x, -y, -z'
'x+1/2, y+1/2, z+1/2'
'-x+1/2, -y+1/2, z+1/2'
'-x+1/2, y+1/2, -z+1/2'
'x+1/2, -y+1/2, -z+1/2'
'-x, -y, -z'
'x, y, -z'
'x, -y, z'
'-x, y, z'
'-x+1/2, -y+1/2, -z+1/2'
'x+1/2, y+1/2, -z+1/2'
'x+1/2, -y+1/2, z+1/2'
'-x+1/2, y+1/2, z+1/2'

loop_
_atom_site_label
_atom_site_type_symbol
_atom_site_fract_x
_atom_site_fract_y
_atom_site_fract_z
_atom_site_U_iso_or_equiv
_atom_site_adp_type
_atom_site_occupancy
_atom_site_site_symmetry_order
_atom_site_calc_flag
_atom_site_refinement_flags_posn
_atom_site_refinement_flags_adp
_atom_site_refinement_flags_occupancy
_atom_site_disorder_assembly
_atom_site_disorder_group
Ag1 Ag 0.7326(3) 0.500000 0.500000 0.0289(7) Uani 1 4 d S T P . .
Br1 Br 1.000000 0.500000 0.63681(18) 0.0261(8) Uani 1 4 d S T P . .
Br2 Br 0.500000 0.2609(4) 0.500000 0.0307(8) Uani 1 4 d S T P . .
N1 N 0.500000 0.500000 0.8027(16) 0.025(5) Uani 1 4 d S T P . .
C1 C 0.500000 0.368(2) 0.7419(15) 0.033(4) Uani 1 2 d S T P . .
H1A H 0.393069 0.377868 0.698273 0.049 Uiso 0.5 1 calc R U P . .
H1B H 0.480146 0.279295 0.777240 0.049 Uiso 0.5 1 calc R U P . .
H1C H 0.626785 0.362432 0.710639 0.049 Uiso 0.5 1 calc R U P . .
C2 C 0.681(4) 0.500000 0.8615(17) 0.055(7) Uani 1 2 d S T P . .
H2A H 0.654895 0.442003 0.915205 0.083 Uiso 0.5 1 calc R U P . .
H2B H 0.713301 0.600850 0.878551 0.083 Uiso 0.5 1 calc R U P . .
H2C H 0.792347 0.457147 0.828943 0.083 Uiso 0.5 1 calc R U P . .

loop_
_atom_site_aniso_label
_atom_site_aniso_U_11
_atom_site_aniso_U_22
_atom_site_aniso_U_33
_atom_site_aniso_U_23
_atom_site_aniso_U_13
_atom_site_aniso_U_12
Ag1 0.0217(12) 0.0425(14) 0.0225(11) 0.000 0.000 0.000
Br1 0.0165(13) 0.0454(18) 0.0163(14) 0.000 0.000 0.000
Br2 0.0279(15) 0.0283(16) 0.0359(16) 0.000 0.000 0.000
N1 0.012(9) 0.037(10) 0.026(10) 0.000 0.000 0.000
C1 0.038(11) 0.027(9) 0.033(9) 0.009(7) 0.000 0.000
C2 0.027(10) 0.099(18) 0.039(11) 0.000 -0.012(9) 0.000

loop_
_atom_type_symbol
_atom_type_description
_atom_type_scat_dispersion_real
_atom_type_scat_dispersion_imag
_atom_type_scat_source
C C 0.0033 0.0016 'International Tables Vol C Tables 4.2.6.8 and 6.1.1.4'
H H 0.0000 0.0000 'International Tables Vol C Tables 4.2.6.8 and 6.1.1.4'
Ag Ag -0.8971 1.1015 'International Tables Vol C Tables 4.2.6.8 and 6.1.1.4'
Br Br -0.2901 2.4595 'International Tables Vol C Tables 4.2.6.8 and 6.1.1.4'
N N 0.0061 0.0033 'International Tables Vol C Tables 4.2.6.8 and 6.1.1.4'

loop_
_geom_angle_atom_site_label_1
_geom_angle_atom_site_label_2
_geom_angle_atom_site_label_3
_geom_angle
_geom_angle_site_symmetry_1
_geom_angle_site_symmetry_3
_geom_angle_publ_flag
Br2 Ag1 Br2 108.34(11) . 9_666 ?
Br2 Ag1 Br1 112.79(3) . . ?
Br2 Ag1 Br1 112.79(3) 9_666 . ?
Br2 Ag1 Br1 112.79(3) . 9_766 ?
Br2 Ag1 Br1 112.79(3) 9_666 9_766 ?
Br1 Ag1 Br1 97.14(10) . 9_766 ?
Br2 Ag1 Ag1 54.17(6) . 9_666 ?
Br2 Ag1 Ag1 54.17(6) 9_666 9_666 ?
Br1 Ag1 Ag1 131.43(5) . 9_666 ?
Br1 Ag1 Ag1 131.43(5) 9_766 9_666 ?
Ag1 Br1 Ag1 82.86(10) 9_766 . ?
Ag1 Br2 Ag1 71.66(11) . 9_666 ?
C1 N1 C1 106(2) . 2_665 ?
C1 N1 C2 110.7(7) . . ?
C1 N1 C2 110.7(7) 2_665 . ?
C1 N1 C2 110.7(7) . 2_665 ?
C1 N1 C2 110.7(7) 2_665 2_665 ?
C2 N1 C2 109(3) . 2_665 ?

loop_
_geom_bond_atom_site_label_1
_geom_bond_atom_site_label_2
_geom_bond_distance
_geom_bond_site_symmetry_2
_geom_bond_publ_flag
Ag1 Br2 2.692(3) . ?
Ag1 Br2 2.692(3) 9_666 ?
Ag1 Br1 2.738(3) . ?
Ag1 Br1 2.738(3) 9_766 ?
Ag1 Ag1 3.152(5) 9_666 ?
N1 C1 1.51(3) . ?
N1 C1 1.51(3) 2_665 ?
N1 C2 1.51(3) . ?
N1 C2 1.51(3) 2_665 ?
